data_1544031
loop_
_publ_author_name
'Wang, Yingxia'
'Cui, Hao'
'Wei, Zhang-Wen'
'Wang, Hai-Ping'
'Zhang, Li'
'Su, Cheng-Yong'

_publ_section_title
;
 Engineering catalytic coordination space in a chemically stable
 Ir-porphyrin MOF with a confinement effect inverting conventional Si-H
 insertion chemoselectivity.
;
_journal_issue 1
_journal_name_full 'Chemical science'
_journal_page_first 775
_journal_page_last 780
_journal_paper_doi 10.1039/c6sc03288e
_journal_volume 8
_journal_year 2017
_chemical_formula_sum 'C144 H72 Cl3 Hf12 Ir3 N12 O64'
_chemical_formula_weight 5818.96
_space_group_crystal_system cubic
_space_group_IT_number 229
_space_group_name_Hall '-I 4 2 3'
_space_group_name_H-M_alt 'I m -3 m'
_symmetry_space_group_name_Hall '-I 4 2 3'
_symmetry_space_group_name_H-M 'I m -3 m'
_atom_sites_solution_hydrogens geom
_audit_creation_method SHELXL-2014/7
_audit_update_record
;
2016-07-07 deposited with the CCDC.
2016-09-01 downloaded from the CCDC.
;
_cell_angle_alpha 90
_cell_angle_beta 90
_cell_angle_gamma 90
_cell_formula_units_Z 4
_cell_length_a 38.3207(2)
_cell_length_b 38.3207(2)
_cell_length_c 38.32070(2)
_cell_measurement_reflns_used 11933
_cell_measurement_temperature 173(2)
_cell_measurement_theta_max 64.7640
_cell_measurement_theta_min 3.4310
_cell_volume 56273.0(4)
_computing_cell_refinement 'CrysAlisPro 1.171.38.41 (Rigaku OD, 2015)'
_computing_data_collection 'CrysAlisPro 1.171.38.41 (Rigaku OD, 2015)'
_computing_data_reduction 'CrysAlisPro 1.171.38.41 (Rigaku OD, 2015)'
_computing_structure_refinement 'SHELXL-2014/7 (Sheldrick, 2014)'
_diffrn_ambient_temperature 173(2)
_diffrn_measured_fraction_theta_full 0.977
_diffrn_measured_fraction_theta_max 0.977
_diffrn_measurement_device_type 'SuperNova, Dual, Cu at zero, Atlas'
_diffrn_radiation_type CuK\a
_diffrn_radiation_wavelength 1.54184
_diffrn_reflns_av_R_equivalents 0.0398
_diffrn_reflns_av_unetI/netI 0.0273
_diffrn_reflns_Laue_measured_fraction_full 0.977
_diffrn_reflns_Laue_measured_fraction_max 0.977
_diffrn_reflns_limit_h_max 29
_diffrn_reflns_limit_h_min -26
_diffrn_reflns_limit_k_max 39
_diffrn_reflns_limit_k_min -31
_diffrn_reflns_limit_l_max 24
_diffrn_reflns_limit_l_min -44
_diffrn_reflns_number 18019
_diffrn_reflns_point_group_measured_fraction_full 0.977
_diffrn_reflns_point_group_measured_fraction_max 0.977
_diffrn_reflns_theta_full 64.772
_diffrn_reflns_theta_max 64.772
_diffrn_reflns_theta_min 3.647
_diffrn_source 'micro-focus sealed X-ray tube'
_exptl_absorpt_coefficient_mu 5.633
_exptl_absorpt_correction_T_max 1.00000
_exptl_absorpt_correction_T_min 0.58601
_exptl_absorpt_correction_type multi-scan
_exptl_absorpt_process_details
;
CrysAlisPro 1.171.38.41 (Rigaku Oxford Diffraction, 2015)
Empirical absorption correction using spherical harmonics,
 implemented in SCALE3 ABSPACK scaling algorithm.
;
_exptl_crystal_colour Red
_exptl_crystal_density_diffrn 0.687
_exptl_crystal_description Block
_exptl_crystal_F_000 10712
_exptl_crystal_size_max 0.100
_exptl_crystal_size_mid 0.100
_exptl_crystal_size_min 0.100
_refine_diff_density_max 1.485
_refine_diff_density_min -5.540
_refine_diff_density_rms 0.184
_refine_ls_extinction_method none
_refine_ls_goodness_of_fit_ref 1.017
_refine_ls_hydrogen_treatment constr
_refine_ls_matrix_type full
_refine_ls_number_parameters 102
_refine_ls_number_reflns 4361
_refine_ls_number_restraints 97
_refine_ls_restrained_S_all 1.099
_refine_ls_R_factor_all 0.1011
_refine_ls_R_factor_gt 0.0991
_refine_ls_shift/su_max 0.001
_refine_ls_shift/su_mean 0.000
_refine_ls_structure_factor_coef Fsqd
_refine_ls_weighting_details 'w=1/[\s^2^(Fo^2^)+(0.0912P)^2^+1988.9337P] where P=(Fo^2^+2Fc^2^)/3'
_refine_ls_weighting_scheme calc
_refine_ls_wR_factor_gt 0.2464
_refine_ls_wR_factor_ref 0.2476
_reflns_Friedel_coverage 0.000
_reflns_number_gt 4146
_reflns_number_total 4361
_reflns_threshold_expression 'I > 2\s(I)'
_cod_data_source_file c6sc03288e2.cif
_cod_data_source_block shelx
_cod_depositor_comments
;Adding full bibliography for 1544031.cif.

 Adding full bibliography for 1544031.cif.
;
_cod_original_cell_volume 56273.0(9)
_cod_database_code 1544031
_shelx_shelxl_version_number 2014/7
_shelx_space_group_comment
;
The symmetry employed for this shelxl refinement is uniquely defined
by the following loop, which should always be used as a source of
symmetry information in preference to the above space-group names.
They are only intended as comments.
;
_shelx_estimated_absorpt_t_min 0.603
_shelx_estimated_absorpt_t_max 0.603
_exptl_absorpt_special_details
;
Empirical correction (ABSPACK) includes:
- Absorption correction using spherical harmonics
- Frame scaling
- Detector area scaling
;

loop_
_space_group_symop_operation_xyz
'x, y, z'
'-y, x, z'
'-x, -y, z'
'y, -x, z'
'x, -z, y'
'x, -y, -z'
'x, z, -y'
'z, y, -x'
'-x, y, -z'
'-z, y, x'
'z, x, y'
'y, z, x'
'-y, -z, x'
'z, -x, -y'
'-y, z, -x'
'-z, -x, y'
'-z, x, -y'
'y, -z, -x'
'y, x, -z'
'-y, -x, -z'
'-x, z, y'
'-x, -z, -y'
'z, -y, x'
'-z, -y, -x'
'x+1/2, y+1/2, z+1/2'
'-y+1/2, x+1/2, z+1/2'
'-x+1/2, -y+1/2, z+1/2'
'y+1/2, -x+1/2, z+1/2'
'x+1/2, -z+1/2, y+1/2'
'x+1/2, -y+1/2, -z+1/2'
'x+1/2, z+1/2, -y+1/2'
'z+1/2, y+1/2, -x+1/2'
'-x+1/2, y+1/2, -z+1/2'
'-z+1/2, y+1/2, x+1/2'
'z+1/2, x+1/2, y+1/2'
'y+1/2, z+1/2, x+1/2'
'-y+1/2, -z+1/2, x+1/2'
'z+1/2, -x+1/2, -y+1/2'
'-y+1/2, z+1/2, -x+1/2'
'-z+1/2, -x+1/2, y+1/2'
'-z+1/2, x+1/2, -y+1/2'
'y+1/2, -z+1/2, -x+1/2'
'y+1/2, x+1/2, -z+1/2'
'-y+1/2, -x+1/2, -z+1/2'
'-x+1/2, z+1/2, y+1/2'
'-x+1/2, -z+1/2, -y+1/2'
'z+1/2, -y+1/2, x+1/2'
'-z+1/2, -y+1/2, -x+1/2'
'-x, -y, -z'
'y, -x, -z'
'x, y, -z'
'-y, x, -z'
'-x, z, -y'
'-x, y, z'
'-x, -z, y'
'-z, -y, x'
'x, -y, z'
'z, -y, -x'
'-z, -x, -y'
'-y, -z, -x'
'y, z, -x'
'-z, x, y'
'y, -z, x'
'z, x, -y'
'z, -x, y'
'-y, z, x'
'-y, -x, z'
'y, x, z'
'x, -z, -y'
'x, z, y'
'-z, y, -x'
'z, y, x'
'-x+1/2, -y+1/2, -z+1/2'
'y+1/2, -x+1/2, -z+1/2'
'x+1/2, y+1/2, -z+1/2'
'-y+1/2, x+1/2, -z+1/2'
'-x+1/2, z+1/2, -y+1/2'
'-x+1/2, y+1/2, z+1/2'
'-x+1/2, -z+1/2, y+1/2'
'-z+1/2, -y+1/2, x+1/2'
'x+1/2, -y+1/2, z+1/2'
'z+1/2, -y+1/2, -x+1/2'
'-z+1/2, -x+1/2, -y+1/2'
'-y+1/2, -z+1/2, -x+1/2'
'y+1/2, z+1/2, -x+1/2'
'-z+1/2, x+1/2, y+1/2'
'y+1/2, -z+1/2, x+1/2'
'z+1/2, x+1/2, -y+1/2'
'z+1/2, -x+1/2, y+1/2'
'-y+1/2, z+1/2, x+1/2'
'-y+1/2, -x+1/2, z+1/2'
'y+1/2, x+1/2, z+1/2'
'x+1/2, -z+1/2, -y+1/2'
'x+1/2, z+1/2, y+1/2'
'-z+1/2, y+1/2, -x+1/2'
'z+1/2, y+1/2, x+1/2'

loop_
_atom_site_label
_atom_site_type_symbol
_atom_site_fract_x
_atom_site_fract_y
_atom_site_fract_z
_atom_site_U_iso_or_equiv
_atom_site_adp_type
_atom_site_occupancy
_atom_site_site_symmetry_order
_atom_site_calc_flag
_atom_site_refinement_flags_posn
_atom_site_refinement_flags_adp
_atom_site_refinement_flags_occupancy
Hf1 Hf 0.27144(2) 0.20721(2) 0.20721(2) 0.0803(4) Uani 1 2 d DS T P
Ir1 Ir 0.5000 0.2500 0.0000 0.1274(11) Uani 1 8 d S TU P
Cl1 Cl 0.5000 0.3143(11) 0.0000 0.28(2) Uani 0.5 4 d S TU P
O1 O 0.3155(2) 0.2224(3) 0.1721(2) 0.086(3) Uani 1 1 d D U .
O2 O 0.3056(4) 0.2422(3) 0.2422(3) 0.109(5) Uani 1 2 d DS TU P
O3 O 0.2496(3) 0.1957(5) 0.1528(3) 0.170(6) Uani 1 1 d D U .
O4 O 0.2144(3) 0.2144(3) 0.2144(3) 0.061(4) Uani 1 6 d DS TU P
N1 N 0.5000 0.2479(3) 0.0522(2) 0.059(3) Uani 1 2 d S TU P
C1 C 0.4712(3) 0.2468(3) 0.0724(3) 0.069(3) Uani 1 1 d . U .
C2 C 0.4814(3) 0.2443(4) 0.1087(3) 0.091(4) Uani 1 1 d . U .
H2 H 0.4665 0.2429 0.1284 0.109 Uiso 1 1 calc R U .
C3 C 0.4373(2) 0.2500 0.0627(2) 0.059(4) Uani 1 2 d S TU P
C4 C 0.4093(4) 0.2500 0.0907(4) 0.085(5) Uani 1 2 d S TU P
C5 C 0.4028(4) 0.2791(5) 0.1088(4) 0.107(5) Uani 1 1 d . U .
H5 H 0.4163 0.2994 0.1045 0.128 Uiso 1 1 calc R U .
C6 C 0.3764(4) 0.2798(4) 0.1339(4) 0.090(4) Uani 1 1 d . U .
H6 H 0.3709 0.3009 0.1457 0.108 Uiso 1 1 calc R U .
C7 C 0.3587(3) 0.2500 0.1413(3) 0.075(5) Uani 1 2 d S TU P
C8 C 0.3303(4) 0.2500 0.1697(4) 0.083(5) Uani 1 2 d S TU P

loop_
_atom_site_aniso_label
_atom_site_aniso_U_11
_atom_site_aniso_U_22
_atom_site_aniso_U_33
_atom_site_aniso_U_23
_atom_site_aniso_U_13
_atom_site_aniso_U_12
Hf1 0.0805(6) 0.0801(5) 0.0801(5) 0.0495(5) 0.0589(4) 0.0589(4)
Ir1 0.0472(6) 0.288(3) 0.0472(6) 0.000 0.000 0.000
Cl1 0.37(4) 0.20(3) 0.28(4) 0.000 0.000 0.000
O1 0.074(5) 0.099(6) 0.086(5) 0.016(5) 0.039(4) 0.026(5)
O2 0.143(9) 0.091(5) 0.091(5) 0.027(6) 0.011(5) 0.011(5)
O3 0.150(11) 0.249(17) 0.110(9) 0.025(10) 0.093(9) 0.032(11)
O4 0.061(4) 0.061(4) 0.061(4) 0.018(4) 0.018(4) 0.018(4)
N1 0.054(6) 0.111(8) 0.014(4) 0.005(5) 0.000 0.000
C1 0.041(5) 0.132(8) 0.034(4) 0.006(5) 0.016(4) 0.003(5)
C2 0.073(6) 0.143(9) 0.055(6) 0.010(6) 0.021(5) -0.001(6)
C3 0.039(4) 0.097(8) 0.039(4) 0.006(4) 0.007(5) 0.006(4)
C4 0.074(6) 0.107(9) 0.074(6) 0.005(5) 0.011(7) 0.005(5)
C5 0.105(8) 0.119(9) 0.096(8) 0.005(7) 0.036(7) -0.012(7)
C6 0.086(7) 0.107(8) 0.079(7) -0.001(6) 0.033(6) 0.001(6)
C7 0.067(5) 0.092(9) 0.067(5) 0.008(5) 0.025(7) 0.008(5)
C8 0.077(6) 0.094(9) 0.077(6) 0.009(6) 0.018(7) 0.009(6)

loop_
_atom_type_symbol
_atom_type_description
_atom_type_scat_dispersion_real
_atom_type_scat_dispersion_imag
_atom_type_scat_source
C C 0.0181 0.0091 'International Tables Vol C Tables 4.2.6.8 and 6.1.1.4'
H H 0.0000 0.0000 'International Tables Vol C Tables 4.2.6.8 and 6.1.1.4'
Cl Cl 0.3639 0.7018 'International Tables Vol C Tables 4.2.6.8 and 6.1.1.4'
Hf Hf -6.1794 4.9776 'International Tables Vol C Tables 4.2.6.8 and 6.1.1.4'
Ir Ir -4.7710 6.5667 'International Tables Vol C Tables 4.2.6.8 and 6.1.1.4'
N N 0.0311 0.0180 'International Tables Vol C Tables 4.2.6.8 and 6.1.1.4'
O O 0.0492 0.0322 'International Tables Vol C Tables 4.2.6.8 and 6.1.1.4'

loop_
_geom_angle_atom_site_label_1
_geom_angle_atom_site_label_2
_geom_angle_atom_site_label_3
_geom_angle
_geom_angle_site_symmetry_1
_geom_angle_site_symmetry_3
O2 Hf1 O2 112.5(8) 84 83
O2 Hf1 O4 70.4(4) 84 .
O2 Hf1 O4 70.4(4) 83 .
O2 Hf1 O1 144.8(4) 84 70
O2 Hf1 O1 78.6(4) 83 70
O4 Hf1 O1 141.8(3) . 70
O2 Hf1 O1 78.6(4) 84 .
O2 Hf1 O1 144.8(4) 83 .
O4 Hf1 O1 141.8(3) . .
O1 Hf1 O1 75.2(5) 70 .
O2 Hf1 O3 135.7(5) 84 70
O2 Hf1 O3 82.6(6) 83 70
O4 Hf1 O3 77.1(5) . 70
O1 Hf1 O3 77.2(4) 70 70
O1 Hf1 O3 113.4(5) . 70
O2 Hf1 O3 82.6(6) 84 .
O2 Hf1 O3 135.7(5) 83 .
O4 Hf1 O3 77.1(5) . .
O1 Hf1 O3 113.4(5) 70 .
O1 Hf1 O3 77.2(4) . .
O3 Hf1 O3 61.1(8) 70 .
O2 Hf1 O2 74.7(5) 84 .
O2 Hf1 O2 74.7(5) 83 .
O4 Hf1 O2 114.6(6) . .
O1 Hf1 O2 76.6(4) 70 .
O1 Hf1 O2 76.6(4) . .
O3 Hf1 O2 148.1(4) 70 .
O3 Hf1 O2 148.1(4) . .
O2 Hf1 Hf1 93.6(4) 84 83
O2 Hf1 Hf1 39.8(4) 83 83
O4 Hf1 Hf1 94.9(4) . 83
O1 Hf1 Hf1 73.6(3) 70 83
O1 Hf1 Hf1 109.2(3) . 83
O3 Hf1 Hf1 118.8(4) 70 83
O3 Hf1 Hf1 172.0(3) . 83
O2 Hf1 Hf1 35.0(2) . 83
O2 Hf1 Hf1 39.8(4) 84 84
O2 Hf1 Hf1 93.6(4) 83 84
O4 Hf1 Hf1 94.9(4) . 84
O1 Hf1 Hf1 109.2(3) 70 84
O1 Hf1 Hf1 73.6(3) . 84
O3 Hf1 Hf1 172.0(3) 70 84
O3 Hf1 Hf1 118.8(4) . 84
O2 Hf1 Hf1 35.0(2) . 84
Hf1 Hf1 Hf1 60.06(4) 83 84
O2 Hf1 Hf1 89.4(4) 84 12
O2 Hf1 Hf1 32.6(4) 83 12
O4 Hf1 Hf1 38.4(3) . 12
O1 Hf1 Hf1 110.4(2) 70 12
O1 Hf1 Hf1 163.6(3) . 12
O3 Hf1 Hf1 83.0(4) 70 12
O3 Hf1 Hf1 112.7(3) . 12
O2 Hf1 Hf1 89.5(3) . 12
Hf1 Hf1 Hf1 59.97(2) 83 12
Hf1 Hf1 Hf1 90.0 84 12
O2 Hf1 Hf1 32.6(4) 84 11
O2 Hf1 Hf1 89.4(4) 83 11
O4 Hf1 Hf1 38.4(3) . 11
O1 Hf1 Hf1 163.6(3) 70 11
O1 Hf1 Hf1 110.4(2) . 11
O3 Hf1 Hf1 112.7(3) 70 11
O3 Hf1 Hf1 83.0(4) . 11
O2 Hf1 Hf1 89.5(3) . 11
Hf1 Hf1 Hf1 90.0 83 11
Hf1 Hf1 Hf1 59.97(2) 84 11
Hf1 Hf1 Hf1 60.0 12 11
N1 Ir1 N1 175.5(8) 82 80_554
N1 Ir1 N1 90.09(3) 82 51
N1 Ir1 N1 90.09(3) 80_554 51
N1 Ir1 N1 90.09(3) 82 .
N1 Ir1 N1 90.09(3) 80_554 .
N1 Ir1 N1 175.5(8) 51 .
N1 Ir1 Cl1 87.7(4) 82 .
N1 Ir1 Cl1 87.7(4) 80_554 .
N1 Ir1 Cl1 92.3(4) 51 .
N1 Ir1 Cl1 92.3(4) . .
N1 Ir1 Cl1 92.3(4) 82 80_554
N1 Ir1 Cl1 92.3(4) 80_554 80_554
N1 Ir1 Cl1 87.7(4) 51 80_554
N1 Ir1 Cl1 87.7(4) . 80_554
Cl1 Ir1 Cl1 180.0 . 80_554
C8 O1 Hf1 129.1(11) . .
Hf1 O2 Hf1 114.7(7) 83 84
Hf1 O2 Hf1 105.3(5) 83 .
Hf1 O2 Hf1 105.3(5) 84 .
Hf1 O4 Hf1 103.2(5) . 12
Hf1 O4 Hf1 103.2(5) . 11
Hf1 O4 Hf1 103.2(5) 12 11
C1 N1 C1 109.7(11) 54_655 .
C1 N1 Ir1 125.2(6) 54_655 .
C1 N1 Ir1 125.2(6) . .
N1 C1 C3 128.5(10) . .
N1 C1 C2 109.5(9) . .
C3 C1 C2 121.8(10) . .
C2 C2 C1 105.6(6) 54_655 .
C2 C2 H2 127.2 54_655 .
C1 C2 H2 127.2 . .
C1 C3 C1 122.1(13) 48 .
C1 C3 C4 118.9(6) 48 .
C1 C3 C4 118.9(6) . .
C5 C4 C5 120(2) . 48
C5 C4 C3 119.8(10) . .
C5 C4 C3 119.8(10) 48 .
C4 C5 C6 120.4(17) . .
C4 C5 H5 119.8 . .
C6 C5 H5 119.8 . .
C7 C6 C5 119.3(15) . .
C7 C6 H6 120.3 . .
C5 C6 H6 120.3 . .
C6 C7 C6 119.8(17) 48 .
C6 C7 C8 120.1(8) 48 .
C6 C7 C8 120.1(8) . .
O1 C8 O1 134(2) 48 .
O1 C8 C7 112.8(10) 48 .
O1 C8 C7 112.8(10) . .

loop_
_geom_bond_atom_site_label_1
_geom_bond_atom_site_label_2
_geom_bond_distance
_geom_bond_site_symmetry_2
Hf1 O2 2.067(8) 84
Hf1 O2 2.067(8) 83
Hf1 O4 2.221(8) .
Hf1 O1 2.234(8) 70
Hf1 O1 2.234(8) .
Hf1 O3 2.290(13) 70
Hf1 O3 2.290(13) .
Hf1 O2 2.305(14) .
Hf1 Hf1 3.478(2) 83
Hf1 Hf1 3.478(2) 84
Hf1 Hf1 3.4810(11) 12
Hf1 Hf1 3.4810(11) 11
Ir1 N1 2.001(10) 82
Ir1 N1 2.001(10) 80_554
Ir1 N1 2.001(10) 51
Ir1 N1 2.001(10) .
Ir1 Cl1 2.47(4) .
Ir1 Cl1 2.47(4) 80_554
O1 C8 1.202(11) .
O2 Hf1 2.067(8) 83
O2 Hf1 2.067(8) 84
O4 Hf1 2.221(8) 12
O4 Hf1 2.221(8) 11
N1 C1 1.348(11) 54_655
N1 C1 1.348(11) .
C1 C3 1.359(12) .
C1 C2 1.449(16) .
C2 C2 1.42(3) 54_655
C2 H2 0.9500 .
C3 C1 1.359(12) 48
C3 C4 1.52(2) .
C4 C5 1.333(18) .
C4 C5 1.333(18) 48
C5 C6 1.399(18) .
C5 H5 0.9500 .
C6 C7 1.357(16) .
C6 H6 0.9500 .
C7 C6 1.357(16) 48
C7 C8 1.54(2) .
C8 O1 1.202(11) 48
